data_7230463
loop_
_publ_author_name
'Du, Xue-Dong'
'Zheng, Weiwei'
'Yi, Xiao-Hong'
'Zhao, Jiong-Peng'
'Wang, Peng'
'Wang, Chong-Chen'

_publ_section_title
;
 General strategy for lanthanide coordination polymers constructed from
 1,1&#x2032;-ferrocenedicarboxylic acid under hydrothermal conditions
;
_journal_issue 18
_journal_name_full CrystEngComm
_journal_page_first 2608
_journal_paper_doi 10.1039/C8CE00233A
_journal_volume 20
_journal_year 2018
_chemical_formula_moiety '0.5(C80 H80 Fe6 O32 Yb4), H2 O'
_chemical_formula_sum 'C40 H42 Fe3 O17 Yb2'
_chemical_formula_weight 1308.36
_space_group_crystal_system monoclinic
_space_group_IT_number 13
_space_group_name_Hall '-P 2yc'
_space_group_name_H-M_alt 'P 1 2/c 1'
_symmetry_space_group_name_Hall '-P 2yc'
_symmetry_space_group_name_H-M 'P 1 2/c 1'
_atom_sites_solution_hydrogens mixed
_audit_creation_date 2018-03-18
_audit_creation_method
;
Olex2 1.2-beta
(compiled 2016.11.30 svn.r3356 for OlexSys, GUI svn.r5269)
;
_audit_update_record
;
2018-03-27 deposited with the CCDC.
2018-04-10 downloaded from the CCDC.
;
_cell_angle_alpha 90
_cell_angle_beta 122.250(4)
_cell_angle_gamma 90
_cell_formula_units_Z 2
_cell_length_a 11.2469(11)
_cell_length_b 10.2870(9)
_cell_length_c 20.5641(18)
_cell_measurement_reflns_used 3995
_cell_measurement_temperature 298(2)
_cell_measurement_theta_max 27.252
_cell_measurement_theta_min 2.919
_cell_volume 2012.2(3)
_computing_cell_refinement 'Bruker SMART'
_computing_data_collection 'Bruker SMART'
_computing_data_reduction 'Bruker SHELXTL'
_computing_molecular_graphics 'Olex2 (Dolomanov et al., 2009)'
_computing_publication_material 'Olex2 (Dolomanov et al., 2009)'
_computing_structure_refinement 'ShelXL (Sheldrick, 2015)'
_computing_structure_solution 'SHELXS-97 (Sheldrick, 1990)'
_diffrn_ambient_temperature 298.15
_diffrn_measured_fraction_theta_full 0.997
_diffrn_measured_fraction_theta_max 0.983
_diffrn_measurement_device_type 'CCD area detector'
_diffrn_measurement_method 'phi and omega scans'
_diffrn_radiation_type MoK\a
_diffrn_radiation_wavelength 0.71073
_diffrn_reflns_av_R_equivalents 0.0675
_diffrn_reflns_av_unetI/netI 0.0727
_diffrn_reflns_Laue_measured_fraction_full 0.997
_diffrn_reflns_Laue_measured_fraction_max 0.983
_diffrn_reflns_limit_h_max 7
_diffrn_reflns_limit_h_min -15
_diffrn_reflns_limit_k_max 13
_diffrn_reflns_limit_k_min -13
_diffrn_reflns_limit_l_max 27
_diffrn_reflns_limit_l_min -24
_diffrn_reflns_number 12495
_diffrn_reflns_point_group_measured_fraction_full 0.997
_diffrn_reflns_point_group_measured_fraction_max 0.983
_diffrn_reflns_theta_full 25.242
_diffrn_reflns_theta_max 28.377
_diffrn_reflns_theta_min 2.300
_exptl_absorpt_coefficient_mu 5.736
_exptl_absorpt_correction_T_max 0.6568
_exptl_absorpt_correction_T_min 0.1616
_exptl_absorpt_correction_type multi-scan
_exptl_absorpt_process_details sadabs
_exptl_crystal_colour red
_exptl_crystal_colour_primary red
_exptl_crystal_density_diffrn 2.159
_exptl_crystal_density_method 'not measured'
_exptl_crystal_description block
_exptl_crystal_F_000 1272
_exptl_crystal_size_max 0.5
_exptl_crystal_size_mid 0.1
_exptl_crystal_size_min 0.08
_refine_diff_density_max 2.339
_refine_diff_density_min -1.408
_refine_diff_density_rms 0.199
_refine_ls_extinction_method none
_refine_ls_goodness_of_fit_ref 0.805
_refine_ls_hydrogen_treatment mixed
_refine_ls_matrix_type full
_refine_ls_number_parameters 301
_refine_ls_number_reflns 4947
_refine_ls_number_restraints 23
_refine_ls_restrained_S_all 0.810
_refine_ls_R_factor_all 0.0671
_refine_ls_R_factor_gt 0.0453
_refine_ls_shift/su_max 0.001
_refine_ls_shift/su_mean 0.000
_refine_ls_structure_factor_coef Fsqd
_refine_ls_weighting_details 'w=1/[\s^2^(Fo^2^)+(0.1000P)^2^] where P=(Fo^2^+2Fc^2^)/3'
_refine_ls_weighting_scheme calc
_refine_ls_wR_factor_gt 0.1153
_refine_ls_wR_factor_ref 0.1301
_reflns_Friedel_coverage 0.000
_reflns_number_gt 3640
_reflns_number_total 4947
_reflns_threshold_expression 'I > 2\s(I)'
_cod_data_source_file c8ce00233a2.cif
_cod_data_source_block 170316h
_cod_depositor_comments 'Adding full bibliography for 7230440--7230465.cif.'
_cod_database_code 7230463
_shelx_space_group_comment
;
The symmetry employed for this shelxl refinement is uniquely defined
by the following loop, which should always be used as a source of
symmetry information in preference to the above space-group names.
They are only intended as comments.
;
_shelx_estimated_absorpt_t_max 0.657
_shelx_estimated_absorpt_t_min 0.162
_olex2_refinement_description
;
1. Fixed Uiso
 At 1.2 times of:
  All C(H) groups, All C(H,H,H,H) groups
 At 1.5 times of:
  All C(H,H,H) groups, All O(H) groups, All O(H,H) groups
2. Restrained distances
 C20A-C19 = C19-C20
 1.55 with sigma of 0.02
 O7-H7
 0.85 with sigma of 0.01
 C19-H7
 1.943142 with sigma of 0.02
 Yb1-H7
 2.857807 with sigma of 0.02
3. Uiso/Uaniso restraints and constraints
O7 \\sim C19 \\sim C20 \\sim C20A: within 2A with sigma of 0.01 and sigma for
terminal atoms of 0.01
4. Others
 Sof(H19A)=Sof(H19B)=Sof(C20A)=Sof(H20D)=Sof(H20E)=Sof(H20F)=1-FVAR(1)
 Sof(H19C)=Sof(H19D)=Sof(C20)=Sof(H20A)=Sof(H20B)=Sof(H20C)=FVAR(1)
5.a Free rotating group:
 O9(H9A)
5.b Rotating group:
 O8(H8A,H8B)
5.c Secondary CH2 refined with riding coordinates:
 C19(H19C,H19D), C19(H19A,H19B)
5.d Aromatic/amide H refined with riding coordinates:
 C3(H3), C4(H4), C5(H5), C6(H6), C9(H9), C10(H10), C11(H11), C12(H12),
 C15(H15), C16(H16), C17(H17), C18(H18)
5.e Idealised Me refined as rotating group:
 C20(H20A,H20B,H20C), C20A(H20D,H20E,H20F)
;
_shelx_shelxl_version_number 2014/7
_olex2_submission_special_instructions 'No special instructions were received'

loop_
_space_group_symop_operation_xyz
'x, y, z'
'-x, y, -z+1/2'
'-x, -y, -z'
'x, -y, z-1/2'

loop_
_atom_site_label
_atom_site_type_symbol
_atom_site_fract_x
_atom_site_fract_y
_atom_site_fract_z
_atom_site_U_iso_or_equiv
_atom_site_adp_type
_atom_site_occupancy
_atom_site_site_symmetry_order
_atom_site_calc_flag
_atom_site_refinement_flags_posn
_atom_site_refinement_flags_adp
_atom_site_refinement_flags_occupancy
_atom_site_disorder_assembly
_atom_site_disorder_group
Yb1 Yb 0.05838(3) 0.53150(3) 0.62310(2) 0.02590(11) Uani 1 1 d D . . . .
Fe1 Fe 0.40682(10) 0.77473(10) 0.90085(6) 0.0293(2) Uani 1 1 d . . . . .
Fe2 Fe 0.0000 1.0000 0.5000 0.0271(3) Uani 1 2 d S T P . .
O1 O 0.1733(5) 0.6045(5) 0.9635(3) 0.0336(11) Uani 1 1 d . . . . .
O2 O 0.1400(5) 0.5122(5) 0.8583(3) 0.0334(11) Uani 1 1 d . . . . .
O3 O 0.2689(5) 0.6567(6) 0.7061(3) 0.0427(13) Uani 1 1 d . . . . .
O4 O 0.0695(5) 0.7121(5) 0.6949(3) 0.0390(12) Uani 1 1 d . . . . .
O5 O 0.0735(6) 0.6474(5) 0.5369(3) 0.0396(12) Uani 1 1 d . . . . .
O6 O 0.0307(5) 0.6715(5) 0.4194(3) 0.0367(11) Uani 1 1 d . . . . .
O7 O 0.1599(6) 0.4250(6) 0.7404(3) 0.0419(13) Uani 1 1 d D U . . .
H7 H 0.161(9) 0.461(3) 0.7783(18) 0.063 Uiso 1 1 d DR . . . .
O8 O 0.2396(5) 0.4202(5) 0.6175(3) 0.0382(12) Uani 1 1 d . . . . .
H8A H 0.3274 0.4503 0.6530 0.057 Uiso 1 1 d GR . . . .
H8B H 0.2301 0.4287 0.5708 0.057 Uiso 1 1 d GR . . . .
C1 C 0.2193(7) 0.5753(7) 0.9198(4) 0.0287(14) Uani 1 1 d . . . . .
C2 C 0.3610(7) 0.6140(7) 0.9421(4) 0.0295(14) Uani 1 1 d . . . . .
C3 C 0.4549(8) 0.6982(8) 1.0042(4) 0.0358(16) Uani 1 1 d . . . . .
H3 H 0.4372 0.7362 1.0393 0.043 Uiso 1 1 calc R . . . .
C4 C 0.5788(8) 0.7138(8) 1.0032(5) 0.0410(18) Uani 1 1 d . . . . .
H4 H 0.6565 0.7637 1.0373 0.049 Uiso 1 1 calc R . . . .
C5 C 0.5634(7) 0.6389(8) 0.9406(5) 0.0370(17) Uani 1 1 d . . . . .
H5 H 0.6299 0.6321 0.9270 0.044 Uiso 1 1 calc R . . . .
C6 C 0.4317(7) 0.5776(7) 0.9029(4) 0.0336(15) Uani 1 1 d . . . . .
H6 H 0.3960 0.5232 0.8603 0.040 Uiso 1 1 calc R . . . .
C7 C 0.2011(8) 0.7258(7) 0.7270(4) 0.0346(15) Uani 1 1 d . . . . .
C8 C 0.2770(7) 0.8261(7) 0.7891(4) 0.0307(14) Uani 1 1 d . . . . .
C9 C 0.2247(7) 0.8791(7) 0.8337(4) 0.0332(15) Uani 1 1 d . . . . .
H9 H 0.1376 0.8629 0.8272 0.040 Uiso 1 1 calc R . . . .
C10 C 0.3332(9) 0.9615(7) 0.8901(5) 0.0384(17) Uani 1 1 d . . . . .
H10 H 0.3283 1.0094 0.9270 0.046 Uiso 1 1 calc R . . . .
C11 C 0.4491(8) 0.9588(7) 0.8810(4) 0.0393(18) Uani 1 1 d . . . . .
H11 H 0.5329 1.0042 0.9107 0.047 Uiso 1 1 calc R . . . .
C12 C 0.4154(8) 0.8744(7) 0.8184(4) 0.0355(16) Uani 1 1 d . . . . .
H12 H 0.4730 0.8546 0.8000 0.043 Uiso 1 1 calc R . . . .
C13 C 0.0724(6) 0.7149(6) 0.4854(4) 0.0277(14) Uani 1 1 d . . . . .
C14 C 0.1201(7) 0.8523(7) 0.5021(4) 0.0301(15) Uani 1 1 d . . . . .
C15 C 0.1885(7) 0.9144(8) 0.5748(4) 0.0372(16) Uani 1 1 d . . . . .
H15 H 0.2153 0.8749 0.6214 0.045 Uiso 1 1 calc R . . . .
C16 C 0.2089(8) 1.0459(8) 0.5647(6) 0.046(2) Uani 1 1 d . . . . .
H16 H 0.2499 1.1084 0.6032 0.055 Uiso 1 1 calc R . . . .
C17 C 0.1561(8) 1.0670(8) 0.4854(6) 0.044(2) Uani 1 1 d . . . . .
H17 H 0.1566 1.1453 0.4629 0.053 Uiso 1 1 calc R . . . .
C18 C 0.1023(8) 0.9459(7) 0.4467(5) 0.0359(17) Uani 1 1 d . . . . .
H18 H 0.0626 0.9309 0.3945 0.043 Uiso 1 1 calc R . . . .
C19 C 0.1878(15) 0.2836(13) 0.7584(7) 0.098(4) Uani 1 1 d D U . . .
H19C H 0.2823 0.2753 0.8032 0.117 Uiso 0.399(18) 1 calc R . . A -1
H19D H 0.1876 0.2427 0.7159 0.117 Uiso 0.399(18) 1 calc R . . A -1
H19A H 0.1100 0.2349 0.7174 0.117 Uiso 0.601(18) 1 calc R . . A -2
H19B H 0.1894 0.2663 0.8053 0.117 Uiso 0.601(18) 1 calc R . . A -2
C20 C 0.092(3) 0.206(3) 0.7736(19) 0.112(8) Uani 0.399(18) 1 d D U . A -1
H20A H 0.0782 0.2510 0.8099 0.168 Uiso 0.399(18) 1 calc GR . . A -1
H20B H 0.1335 0.1223 0.7942 0.168 Uiso 0.399(18) 1 calc GR . . A -1
H20C H 0.0029 0.1939 0.7265 0.168 Uiso 0.399(18) 1 calc GR . . A -1
C20A C 0.322(2) 0.233(2) 0.7685(13) 0.102(6) Uani 0.601(18) 1 d D U . A -2
H20D H 0.3591 0.2955 0.7491 0.153 Uiso 0.601(18) 1 calc GR . . A -2
H20E H 0.3040 0.1527 0.7408 0.153 Uiso 0.601(18) 1 calc GR . . A -2
H20F H 0.3898 0.2179 0.8222 0.153 Uiso 0.601(18) 1 calc GR . . A -2
O9 O 0.5000 0.5136(10) 0.7500 0.057(2) Uani 1 2 d S T P . .
H9A H 0.4545 0.5798 0.7498 0.085 Uiso 1 1 d G . . . .

loop_
_atom_site_aniso_label
_atom_site_aniso_U_11
_atom_site_aniso_U_22
_atom_site_aniso_U_33
_atom_site_aniso_U_23
_atom_site_aniso_U_13
_atom_site_aniso_U_12
Yb1 0.03172(18) 0.02114(16) 0.02794(17) -0.00009(11) 0.01800(13) 0.00124(11)
Fe1 0.0302(5) 0.0264(5) 0.0338(5) -0.0018(4) 0.0188(4) -0.0026(4)
Fe2 0.0326(7) 0.0181(6) 0.0402(8) -0.0032(5) 0.0259(6) -0.0024(5)
O1 0.041(3) 0.035(3) 0.034(3) -0.005(2) 0.026(2) -0.002(2)
O2 0.037(3) 0.037(3) 0.033(3) -0.012(2) 0.023(2) -0.014(2)
O3 0.040(3) 0.043(3) 0.047(3) -0.011(3) 0.024(3) 0.000(2)
O4 0.034(3) 0.038(3) 0.046(3) -0.013(2) 0.022(2) -0.003(2)
O5 0.051(3) 0.028(3) 0.050(3) 0.006(2) 0.033(3) 0.002(2)
O6 0.047(3) 0.025(3) 0.043(3) -0.010(2) 0.027(3) -0.004(2)
O7 0.053(3) 0.042(3) 0.031(3) 0.001(2) 0.023(2) 0.011(3)
O8 0.045(3) 0.041(3) 0.040(3) 0.000(2) 0.030(3) 0.001(2)
C1 0.033(3) 0.023(3) 0.031(3) 0.009(3) 0.017(3) 0.002(3)
C2 0.030(3) 0.025(3) 0.034(3) 0.002(3) 0.017(3) -0.003(3)
C3 0.043(4) 0.036(4) 0.027(3) 0.003(3) 0.018(3) -0.003(3)
C4 0.034(4) 0.036(4) 0.045(4) 0.001(3) 0.016(3) -0.002(3)
C5 0.024(3) 0.035(4) 0.054(5) 0.008(3) 0.022(3) 0.004(3)
C6 0.038(4) 0.026(4) 0.041(4) 0.003(3) 0.024(3) 0.004(3)
C7 0.044(4) 0.030(4) 0.036(4) 0.002(3) 0.026(3) 0.003(3)
C8 0.030(3) 0.028(4) 0.032(3) -0.001(3) 0.015(3) 0.000(3)
C9 0.034(4) 0.028(4) 0.040(4) 0.001(3) 0.022(3) 0.001(3)
C10 0.048(4) 0.026(4) 0.042(4) -0.003(3) 0.025(4) 0.001(3)
C11 0.044(4) 0.028(4) 0.046(5) -0.006(3) 0.024(4) -0.010(3)
C12 0.039(4) 0.031(4) 0.042(4) 0.003(3) 0.026(3) -0.006(3)
C13 0.023(3) 0.021(3) 0.046(4) 0.002(3) 0.023(3) 0.000(2)
C14 0.034(4) 0.021(3) 0.045(4) -0.005(3) 0.028(3) -0.002(3)
C15 0.033(4) 0.034(4) 0.042(4) -0.002(3) 0.018(3) 0.003(3)
C16 0.030(4) 0.034(4) 0.071(6) -0.017(4) 0.024(4) 0.001(3)
C17 0.046(4) 0.022(4) 0.086(7) 0.006(4) 0.049(5) 0.003(3)
C18 0.051(4) 0.023(3) 0.053(5) 0.000(3) 0.040(4) 0.002(3)
C19 0.108(7) 0.074(6) 0.070(6) 0.013(5) 0.020(6) 0.015(6)
C20 0.112(12) 0.083(11) 0.082(10) 0.015(10) 0.012(10) 0.010(10)
C20A 0.129(11) 0.084(10) 0.084(9) 0.013(8) 0.051(8) 0.034(9)
O9 0.044(5) 0.059(6) 0.065(6) 0.000 0.028(5) 0.000

loop_
_atom_type_symbol
_atom_type_description
_atom_type_scat_dispersion_real
_atom_type_scat_dispersion_imag
_atom_type_scat_source
C C 0.0033 0.0016 'International Tables Vol C Tables 4.2.6.8 and 6.1.1.4'
H H 0.0000 0.0000 'International Tables Vol C Tables 4.2.6.8 and 6.1.1.4'
Fe Fe 0.3463 0.8444 'International Tables Vol C Tables 4.2.6.8 and 6.1.1.4'
O O 0.0106 0.0060 'International Tables Vol C Tables 4.2.6.8 and 6.1.1.4'
Yb Yb -0.3850 5.5486 'International Tables Vol C Tables 4.2.6.8 and 6.1.1.4'

loop_
_geom_angle_atom_site_label_1
_geom_angle_atom_site_label_2
_geom_angle_atom_site_label_3
_geom_angle
_geom_angle_site_symmetry_1
_geom_angle_site_symmetry_3
O1 Yb1 O2 54.26(16) 2_556 2_556
O1 Yb1 O3 129.28(19) 2_556 .
O1 Yb1 O8 137.87(17) 2_556 .
O1 Yb1 C1 27.33(18) 2_556 2_556
O1 Yb1 C7 108.0(2) 2_556 .
O1 Yb1 C13 79.21(17) 2_556 3_566
O2 Yb1 C1 27.05(18) 2_556 2_556
O2 Yb1 C7 98.1(2) 2_556 .
O2 Yb1 C13 85.78(17) 2_556 3_566
O3 Yb1 O2 124.00(18) . 2_556
O3 Yb1 C1 130.16(18) . 2_556
O3 Yb1 C7 27.75(19) . .
O3 Yb1 C13 146.37(17) . 3_566
O4 Yb1 O1 83.63(18) . 2_556
O4 Yb1 O2 73.35(18) . 2_556
O4 Yb1 O3 55.16(17) . .
O4 Yb1 O8 130.65(18) . .
O4 Yb1 C1 75.22(18) . 2_556
O4 Yb1 C7 27.5(2) . .
O4 Yb1 C13 158.27(16) . 3_566
O5 Yb1 O1 75.59(18) . 2_556
O5 Yb1 O2 129.02(18) . 2_556
O5 Yb1 O3 79.3(2) . .
O5 Yb1 O4 94.41(19) . .
O5 Yb1 O6 113.08(19) . 3_566
O5 Yb1 O7 151.7(2) . .
O5 Yb1 O8 77.75(19) . .
O5 Yb1 C1 102.2(2) . 2_556
O5 Yb1 C7 88.2(2) . .
O5 Yb1 C13 94.12(19) . 3_566
O6 Yb1 O1 85.39(18) 3_566 2_556
O6 Yb1 O2 74.71(18) 3_566 2_556
O6 Yb1 O3 145.28(19) 3_566 .
O6 Yb1 O4 146.69(18) 3_566 .
O6 Yb1 O7 80.7(2) 3_566 .
O6 Yb1 O8 75.81(19) 3_566 .
O6 Yb1 C1 80.67(19) 3_566 2_556
O6 Yb1 C7 157.5(2) 3_566 .
O6 Yb1 C13 18.97(17) 3_566 3_566
O7 Yb1 O1 131.82(18) . 2_556
O7 Yb1 O2 77.56(18) . 2_556
O7 Yb1 O3 76.4(2) . .
O7 Yb1 O4 83.53(19) . .
O7 Yb1 O8 82.25(18) . .
O7 Yb1 C1 104.6(2) . 2_556
O7 Yb1 C7 77.0(2) . .
O7 Yb1 C13 98.07(19) . 3_566
O8 Yb1 O2 146.47(17) . 2_556
O8 Yb1 O3 75.57(18) . .
O8 Yb1 C1 154.12(19) . 2_556
O8 Yb1 C7 103.1(2) . .
O8 Yb1 C13 70.80(17) . 3_566
C1 Yb1 C13 83.46(17) 2_556 3_566
C7 Yb1 C1 102.7(2) . 2_556
C7 Yb1 C13 172.81(19) . 3_566
C2 Fe1 C3 41.0(3) . .
C2 Fe1 C4 68.7(3) . .
C2 Fe1 C5 68.6(3) . .
C2 Fe1 C9 108.6(3) . .
C2 Fe1 C10 128.6(3) . .
C2 Fe1 C11 165.4(3) . .
C3 Fe1 C4 40.3(3) . .
C3 Fe1 C9 120.9(3) . .
C3 Fe1 C10 109.8(3) . .
C4 Fe1 C9 154.5(3) . .
C4 Fe1 C10 120.0(3) . .
C5 Fe1 C3 68.3(3) . .
C5 Fe1 C4 40.8(3) . .
C5 Fe1 C9 163.8(3) . .
C5 Fe1 C10 153.1(3) . .
C5 Fe1 C11 118.0(3) . .
C6 Fe1 C2 41.5(3) . .
C6 Fe1 C3 68.9(3) . .
C6 Fe1 C4 68.4(3) . .
C6 Fe1 C5 40.1(3) . .
C6 Fe1 C9 127.4(3) . .
C6 Fe1 C10 166.3(3) . .
C6 Fe1 C11 151.4(3) . .
C8 Fe1 C2 119.5(3) . .
C8 Fe1 C3 155.1(3) . .
C8 Fe1 C4 162.9(3) . .
C8 Fe1 C5 125.2(3) . .
C8 Fe1 C6 106.8(3) . .
C8 Fe1 C9 41.1(3) . .
C8 Fe1 C10 68.3(3) . .
C8 Fe1 C11 68.7(3) . .
C10 Fe1 C9 40.7(3) . .
C11 Fe1 C3 127.0(3) . .
C11 Fe1 C4 107.2(3) . .
C11 Fe1 C9 68.8(3) . .
C11 Fe1 C10 40.3(3) . .
C12 Fe1 C2 152.9(3) . .
C12 Fe1 C3 163.2(3) . .
C12 Fe1 C4 124.9(3) . .
C12 Fe1 C5 105.3(3) . .
C12 Fe1 C6 116.9(3) . .
C12 Fe1 C8 41.1(3) . .
C12 Fe1 C9 69.5(3) . .
C12 Fe1 C10 68.5(3) . .
C12 Fe1 C11 41.0(3) . .
C14 Fe2 C14 180.0(4) . 3_576
C14 Fe2 C15 139.1(3) 3_576 .
C14 Fe2 C15 40.9(3) 3_576 3_576
C14 Fe2 C15 40.9(3) . .
C14 Fe2 C15 139.1(3) . 3_576
C14 Fe2 C16 111.3(3) . 3_576
C14 Fe2 C16 111.3(3) 3_576 .
C14 Fe2 C16 68.7(3) . .
C14 Fe2 C16 68.7(3) 3_576 3_576
C14 Fe2 C17 111.1(3) 3_576 .
C14 Fe2 C17 68.9(3) 3_576 3_576
C14 Fe2 C17 68.9(3) . .
C14 Fe2 C17 111.1(3) . 3_576
C14 Fe2 C18 41.0(3) 3_576 3_576
C14 Fe2 C18 139.0(3) . 3_576
C14 Fe2 C18 139.0(3) 3_576 .
C14 Fe2 C18 41.0(3) . .
C15 Fe2 C15 180.0 3_576 .
C15 Fe2 C16 40.3(3) . .
C15 Fe2 C16 139.7(3) 3_576 .
C15 Fe2 C16 40.3(3) 3_576 3_576
C15 Fe2 C16 139.7(3) . 3_576
C15 Fe2 C17 111.8(3) 3_576 .
C15 Fe2 C17 68.2(3) 3_576 3_576
C15 Fe2 C17 111.8(3) . 3_576
C15 Fe2 C17 68.2(3) . .
C15 Fe2 C18 68.4(3) 3_576 3_576
C15 Fe2 C18 111.6(3) . 3_576
C15 Fe2 C18 111.6(3) 3_576 .
C15 Fe2 C18 68.4(3) . .
C16 Fe2 C16 180.0 3_576 .
C16 Fe2 C17 40.7(4) 3_576 3_576
C16 Fe2 C17 40.7(4) . .
C16 Fe2 C17 139.3(4) . 3_576
C16 Fe2 C17 139.3(4) 3_576 .
C16 Fe2 C18 111.6(3) . 3_576
C16 Fe2 C18 68.4(3) 3_576 3_576
C16 Fe2 C18 68.4(3) . .
C16 Fe2 C18 111.6(3) 3_576 .
C17 Fe2 C17 180.0 . 3_576
C18 Fe2 C17 139.2(3) . 3_576
C18 Fe2 C17 139.2(3) 3_576 .
C18 Fe2 C17 40.8(3) . .
C18 Fe2 C17 40.8(3) 3_576 3_576
C18 Fe2 C18 180.0 . 3_576
C1 O1 Yb1 95.3(4) . 2_556
C1 O2 Yb1 91.0(4) . 2_556
C7 O3 Yb1 89.9(5) . .
C7 O4 Yb1 94.1(4) . .
C13 O5 Yb1 175.7(5) . .
C13 O6 Yb1 125.0(4) . 3_566
Yb1 O7 H7 120.2(17) . .
C19 O7 Yb1 129.8(6) . .
C19 O7 H7 107.2(18) . .
Yb1 O8 H8A 112.6 . .
Yb1 O8 H8B 112.4 . .
H8A O8 H8B 106.2 . .
O1 C1 Yb1 57.4(3) . 2_556
O1 C1 C2 119.7(6) . .
O2 C1 Yb1 62.0(3) . 2_556
O2 C1 O1 118.9(6) . .
O2 C1 C2 121.4(6) . .
C2 C1 Yb1 173.5(5) . 2_556
C1 C2 Fe1 124.4(5) . .
C3 C2 Fe1 69.7(4) . .
C3 C2 C1 127.2(7) . .
C3 C2 C6 106.9(6) . .
C6 C2 Fe1 69.2(4) . .
C6 C2 C1 125.9(6) . .
Fe1 C3 H3 126.5 . .
C2 C3 Fe1 69.3(4) . .
C2 C3 H3 125.8 . .
C4 C3 Fe1 70.0(4) . .
C4 C3 C2 108.5(7) . .
C4 C3 H3 125.8 . .
Fe1 C4 H4 126.5 . .
C3 C4 Fe1 69.7(4) . .
C3 C4 H4 126.1 . .
C3 C4 C5 107.8(7) . .
C5 C4 Fe1 69.2(4) . .
C5 C4 H4 126.1 . .
Fe1 C5 H5 126.2 . .
C4 C5 Fe1 69.9(4) . .
C4 C5 H5 125.5 . .
C6 C5 Fe1 69.9(4) . .
C6 C5 C4 108.9(7) . .
C6 C5 H5 125.5 . .
Fe1 C6 H6 126.3 . .
C2 C6 Fe1 69.2(4) . .
C2 C6 H6 126.1 . .
C5 C6 Fe1 70.0(4) . .
C5 C6 C2 107.9(7) . .
C5 C6 H6 126.1 . .
O3 C7 Yb1 62.3(4) . .
O3 C7 C8 119.9(7) . .
O4 C7 Yb1 58.4(4) . .
O4 C7 O3 120.4(7) . .
O4 C7 C8 119.7(6) . .
C8 C7 Yb1 174.8(5) . .
C7 C8 Fe1 121.5(5) . .
C9 C8 Fe1 70.5(4) . .
C9 C8 C7 124.2(6) . .
C12 C8 Fe1 69.4(4) . .
C12 C8 C7 126.6(6) . .
C12 C8 C9 109.0(6) . .
Fe1 C9 H9 126.7 . .
C8 C9 Fe1 68.3(4) . .
C8 C9 H9 126.9 . .
C10 C9 Fe1 69.6(4) . .
C10 C9 C8 106.2(6) . .
C10 C9 H9 126.9 . .
Fe1 C10 H10 127.0 . .
C9 C10 Fe1 69.7(4) . .
C9 C10 H10 125.4 . .
C11 C10 Fe1 69.4(4) . .
C11 C10 C9 109.2(7) . .
C11 C10 H10 125.4 . .
Fe1 C11 H11 126.6 . .
C10 C11 Fe1 70.3(4) . .
C10 C11 H11 125.9 . .
C10 C11 C12 108.2(6) . .
C12 C11 Fe1 68.8(4) . .
C12 C11 H11 125.9 . .
Fe1 C12 H12 125.6 . .
C8 C12 Fe1 69.4(4) . .
C8 C12 C11 107.4(6) . .
C8 C12 H12 126.3 . .
C11 C12 Fe1 70.2(4) . .
C11 C12 H12 126.3 . .
O5 C13 Yb1 86.8(4) . 3_566
O5 C13 C14 119.4(6) . .
O6 C13 Yb1 36.0(3) . 3_566
O6 C13 O5 122.8(6) . .
O6 C13 C14 117.9(6) . .
C14 C13 Yb1 153.8(5) . 3_566
C13 C14 Fe2 123.8(5) . .
C15 C14 Fe2 70.3(4) . .
C15 C14 C13 126.7(7) . .
C15 C14 C18 107.8(7) . .
C18 C14 Fe2 70.5(4) . .
C18 C14 C13 125.5(7) . .
Fe2 C15 H15 127.0 . .
C14 C15 Fe2 68.8(4) . .
C14 C15 H15 125.8 . .
C16 C15 Fe2 70.1(4) . .
C16 C15 C14 108.4(7) . .
C16 C15 H15 125.8 . .
Fe2 C16 H16 126.1 . .
C15 C16 Fe2 69.7(4) . .
C15 C16 H16 125.8 . .
C15 C16 C17 108.4(7) . .
C17 C16 Fe2 70.0(4) . .
C17 C16 H16 125.8 . .
Fe2 C17 H17 126.6 . .
C16 C17 Fe2 69.3(4) . .
C16 C17 H17 126.3 . .
C16 C17 C18 107.4(7) . .
C18 C17 Fe2 69.4(4) . .
C18 C17 H17 126.3 . .
Fe2 C18 H18 127.1 . .
C14 C18 Fe2 68.5(4) . .
C14 C18 C17 107.9(7) . .
C14 C18 H18 126.0 . .
C17 C18 Fe2 69.9(4) . .
C17 C18 H18 126.0 . .
O7 C19 H19C 107.5 . .
O7 C19 H19D 107.5 . .
O7 C19 H19A 108.3 . .
O7 C19 H19B 108.3 . .
O7 C19 C20 119.5(17) . .
O7 C19 C20A 115.8(15) . .
H19C C19 H19D 107.0 . .
H19A C19 H19B 107.4 . .
C20 C19 H19C 107.5 . .
C20 C19 H19D 107.5 . .
C20A C19 H19A 108.3 . .
C20A C19 H19B 108.3 . .
C19 C20 H20A 109.5 . .
C19 C20 H20B 109.5 . .
C19 C20 H20C 109.5 . .
H20A C20 H20B 109.5 . .
H20A C20 H20C 109.5 . .
H20B C20 H20C 109.5 . .
C19 C20A H20D 109.5 . .
C19 C20A H20E 109.5 . .
C19 C20A H20F 109.5 . .
H20D C20A H20E 109.5 . .
H20D C20A H20F 109.5 . .
H20E C20A H20F 109.5 . .

loop_
_geom_bond_atom_site_label_1
_geom_bond_atom_site_label_2
_geom_bond_distance
_geom_bond_site_symmetry_2
Yb1 O1 2.361(5) 2_556
Yb1 O2 2.464(5) 2_556
Yb1 O3 2.422(5) .
Yb1 O4 2.335(5) .
Yb1 O5 2.217(5) .
Yb1 O6 2.279(5) 3_566
Yb1 O7 2.320(5) .
Yb1 O8 2.393(5) .
Yb1 C1 2.792(7) 2_556
Yb1 C7 2.734(8) .
Yb1 C13 3.173(7) 3_566
Fe1 C2 2.045(7) .
Fe1 C3 2.051(7) .
Fe1 C4 2.055(8) .
Fe1 C5 2.046(7) .
Fe1 C6 2.045(8) .
Fe1 C8 2.028(7) .
Fe1 C9 2.058(7) .
Fe1 C10 2.057(7) .
Fe1 C11 2.046(8) .
Fe1 C12 2.028(7) .
Fe2 C14 2.019(7) 3_576
Fe2 C14 2.019(7) .
Fe2 C15 2.039(7) 3_576
Fe2 C15 2.039(7) .
Fe2 C16 2.044(8) .
Fe2 C16 2.044(8) 3_576
Fe2 C17 2.052(7) .
Fe2 C17 2.052(7) 3_576
Fe2 C18 2.045(7) .
Fe2 C18 2.045(7) 3_576
O1 Yb1 2.361(5) 2_556
O1 C1 1.287(8) .
O2 Yb1 2.464(5) 2_556
O2 C1 1.270(8) .
O3 C7 1.273(9) .
O4 C7 1.266(9) .
O5 C13 1.261(8) .
O6 Yb1 2.279(5) 3_566
O6 C13 1.259(8) .
O7 H7 0.855(10) .
O7 C19 1.493(14) .
O8 H8A 0.9134 .
O8 H8B 0.9129 .
C1 Yb1 2.792(7) 2_556
C1 C2 1.460(9) .
C2 C3 1.435(10) .
C2 C6 1.450(10) .
C3 H3 0.9300 .
C3 C4 1.414(11) .
C4 H4 0.9300 .
C4 C5 1.430(11) .
C5 H5 0.9300 .
C5 C6 1.403(10) .
C6 H6 0.9300 .
C7 C8 1.503(10) .
C8 C9 1.436(10) .
C8 C12 1.425(10) .
C9 H9 0.9300 .
C9 C10 1.430(10) .
C10 H10 0.9300 .
C10 C11 1.413(11) .
C11 H11 0.9300 .
C11 C12 1.426(10) .
C12 H12 0.9300 .
C13 Yb1 3.173(7) 3_566
C13 C14 1.485(9) .
C14 C15 1.418(10) .
C14 C18 1.422(10) .
C15 H15 0.9300 .
C15 C16 1.406(11) .
C16 H16 0.9300 .
C16 C17 1.423(12) .
C17 H17 0.9300 .
C17 C18 1.427(11) .
C18 H18 0.9300 .
C19 H19C 0.9700 .
C19 H19D 0.9700 .
C19 H19A 0.9700 .
C19 H19B 0.9700 .
C19 C20 1.504(18) .
C19 C20A 1.507(16) .
C20 H20A 0.9600 .
C20 H20B 0.9600 .
C20 H20C 0.9600 .
C20A H20D 0.9600 .
C20A H20E 0.9600 .
C20A H20F 0.9600 .
O9 H9A 0.8501 .
